data_7241633
loop_
_publ_author_name
'Su, Hao'
'Li, Zhongkui'
'Tan, Junrui'
'Ma, Hongwei'
'Yan, Li'
'Li, Hui'

_publ_section_title
;
 Structural conversion of three copper(ii) complexes with snapshot
 observations based on the different crystal colours and morphology
;
_journal_issue 70
_journal_name_full 'RSC Advances'
_journal_page_first 42964
_journal_page_last 42970
_journal_paper_doi 10.1039/D0RA07231A
_journal_volume 10
_journal_year 2020
_chemical_formula_sum 'C10 H11 Cu N O5'
_chemical_formula_weight 288.74
_space_group_crystal_system orthorhombic
_space_group_IT_number 61
_space_group_name_Hall '-P 2ac 2ab'
_space_group_name_H-M_alt 'P b c a'
_atom_sites_solution_hydrogens mixed
_audit_creation_method SHELXL-2018/3
_audit_update_record
;
2020-10-02 deposited with the CCDC.	2020-11-20 downloaded from the CCDC.
;
_cell_angle_alpha 90
_cell_angle_beta 90
_cell_angle_gamma 90
_cell_formula_units_Z 8
_cell_length_a 7.4851(4)
_cell_length_b 13.4109(7)
_cell_length_c 21.5161(11)
_cell_measurement_reflns_used 7029
_cell_measurement_temperature 296(2)
_cell_measurement_theta_max 30.98
_cell_measurement_theta_min 3.04
_cell_volume 2159.8(2)
_computing_cell_refinement 'Bruker SMART'
_computing_data_collection 'Bruker SMART'
_computing_data_reduction 'Bruker SHELXTL'
_computing_molecular_graphics 'Bruker SHELXTL'
_computing_publication_material 'Bruker SHELXTL'
_computing_structure_refinement 'SHELXL-2018/3 (Sheldrick, 2018)'
_computing_structure_solution 'SHELXT 2014/5 (Sheldrick, 2014)'
_diffrn_ambient_temperature 296(2)
_diffrn_measured_fraction_theta_full 0.999
_diffrn_measured_fraction_theta_max 1.000
_diffrn_measurement_device_type 'CCD area detector'
_diffrn_measurement_method 'phi and omega scans'
_diffrn_radiation_type MoK\a
_diffrn_radiation_wavelength 0.71073
_diffrn_reflns_av_R_equivalents 0.0295
_diffrn_reflns_av_unetI/netI 0.0151
_diffrn_reflns_Laue_measured_fraction_full 0.999
_diffrn_reflns_Laue_measured_fraction_max 1.000
_diffrn_reflns_limit_h_max 9
_diffrn_reflns_limit_h_min -9
_diffrn_reflns_limit_k_max 17
_diffrn_reflns_limit_k_min -17
_diffrn_reflns_limit_l_max 27
_diffrn_reflns_limit_l_min -27
_diffrn_reflns_number 22200
_diffrn_reflns_point_group_measured_fraction_full 0.999
_diffrn_reflns_point_group_measured_fraction_max 1.000
_diffrn_reflns_theta_full 25.242
_diffrn_reflns_theta_max 26.988
_diffrn_reflns_theta_min 1.893
_diffrn_source 'fine-focus sealed tube'
_exptl_absorpt_coefficient_mu 2.031
_exptl_absorpt_correction_T_max 0.807
_exptl_absorpt_correction_T_min 0.764
_exptl_absorpt_correction_type multi-scan
_exptl_absorpt_process_details sadabs
_exptl_crystal_colour green
_exptl_crystal_density_diffrn 1.776
_exptl_crystal_description block
_exptl_crystal_F_000 1176
_exptl_crystal_size_max 0.240
_exptl_crystal_size_mid 0.230
_exptl_crystal_size_min 0.120
_refine_diff_density_max 0.443
_refine_diff_density_min -0.496
_refine_diff_density_rms 0.072
_refine_ls_extinction_method none
_refine_ls_goodness_of_fit_ref 1.062
_refine_ls_hydrogen_treatment constr
_refine_ls_matrix_type full
_refine_ls_number_parameters 154
_refine_ls_number_reflns 2356
_refine_ls_number_restraints 0
_refine_ls_restrained_S_all 1.062
_refine_ls_R_factor_all 0.0471
_refine_ls_R_factor_gt 0.0385
_refine_ls_shift/su_max 0.000
_refine_ls_shift/su_mean 0.000
_refine_ls_structure_factor_coef Fsqd
_refine_ls_weighting_details 'w=1/[\s^2^(Fo^2^)+(0.0619P)^2^+2.6062P] where P=(Fo^2^+2Fc^2^)/3'
_refine_ls_weighting_scheme calc
_refine_ls_wR_factor_gt 0.1115
_refine_ls_wR_factor_ref 0.1167
_reflns_Friedel_coverage 0.000
_reflns_number_gt 1973
_reflns_number_total 2356
_reflns_threshold_expression 'I > 2\s(I)'
_cod_data_source_file d0ra07231a2.cif
_cod_data_source_block 1_CCDC2
_cod_database_code 7241633
_shelx_shelxl_version_number 2018/3
_shelx_space_group_comment
;
The symmetry employed for this shelxl refinement is uniquely defined
by the following loop, which should always be used as a source of
symmetry information in preference to the above space-group names.
They are only intended as comments.
;
_shelx_estimated_absorpt_t_min 0.764
_shelx_estimated_absorpt_t_max 0.807

loop_
_space_group_symop_operation_xyz
'x, y, z'
'-x+1/2, -y, z+1/2'
'x+1/2, -y+1/2, -z'
'-x, y+1/2, -z+1/2'
'-x, -y, -z'
'x-1/2, y, -z-1/2'
'-x-1/2, y-1/2, z'
'x, -y-1/2, z-1/2'

loop_
_atom_site_label
_atom_site_type_symbol
_atom_site_fract_x
_atom_site_fract_y
_atom_site_fract_z
_atom_site_U_iso_or_equiv
_atom_site_adp_type
_atom_site_occupancy
_atom_site_site_symmetry_order
_atom_site_calc_flag
_atom_site_refinement_flags_posn
_atom_site_refinement_flags_adp
_atom_site_refinement_flags_occupancy
_atom_site_disorder_assembly
_atom_site_disorder_group
Cu1 Cu 0.96488(4) 0.36840(3) 0.11769(2) 0.03411(17) Uani 1 1 d . . . . .
O1 O 1.1431(3) 0.35398(17) 0.05660(9) 0.0379(5) Uani 1 1 d . . . . .
O2 O 0.7790(3) 0.37385(18) 0.17983(9) 0.0442(6) Uani 1 1 d . . . . .
O3 O 0.4894(3) 0.3815(2) 0.19472(11) 0.0517(7) Uani 1 1 d . . . . .
N1 N 0.7702(3) 0.38270(17) 0.06016(10) 0.0289(5) Uani 1 1 d . . . . .
O5 O 1.1343(3) 0.3676(2) 0.18548(10) 0.0679(9) Uani 1 1 d . . . . .
H5D H 1.245348 0.378032 0.185696 0.081 Uiso 1 1 d R U . . .
H5E H 1.091634 0.372933 0.221813 0.081 Uiso 1 1 d R U . . .
O4 O 1.4151(4) 0.3503(2) -0.13684(11) 0.0554(7) Uani 1 1 d . . . . .
C6 C 1.1193(4) 0.3638(2) -0.00350(12) 0.0287(6) Uani 1 1 d . . . . .
C7 C 1.2687(4) 0.3537(2) -0.04216(12) 0.0326(6) Uani 1 1 d . . . . .
H7A H 1.379180 0.339770 -0.024361 0.039 Uiso 1 1 calc R U . . .
C8 C 0.7862(4) 0.3911(2) 0.00089(12) 0.0302(6) Uani 1 1 d . . . . .
H8A H 0.683038 0.402915 -0.022047 0.036 Uiso 1 1 calc R U . . .
C10 C 0.6196(4) 0.3801(2) 0.16007(13) 0.0347(7) Uani 1 1 d . . . . .
C5 C 0.9517(4) 0.3835(2) -0.03241(13) 0.0298(6) Uani 1 1 d . . . . .
C3 C 1.0931(5) 0.3853(3) -0.13474(14) 0.0425(8) Uani 1 1 d . . . . .
H3A H 1.085054 0.393760 -0.177548 0.051 Uiso 1 1 calc R U . . .
C2 C 1.2571(4) 0.3638(2) -0.10604(14) 0.0366(7) Uani 1 1 d . . . . .
C9 C 0.5941(4) 0.3873(2) 0.08985(13) 0.0345(7) Uani 1 1 d . . . . .
H9A H 0.519983 0.332738 0.075353 0.041 Uiso 1 1 calc R U . . .
H9B H 0.535377 0.449555 0.079328 0.041 Uiso 1 1 calc R U . . .
C4 C 0.9451(4) 0.3936(3) -0.09738(14) 0.0391(7) Uani 1 1 d . . . . .
H4A H 0.835324 0.406408 -0.115957 0.047 Uiso 1 1 calc R U . . .
C1 C 1.4156(6) 0.3596(3) -0.20322(16) 0.0591(11) Uani 1 1 d . . . . .
H1A H 1.534274 0.348336 -0.218639 0.089 Uiso 1 1 calc R U . . .
H1B H 1.335737 0.311285 -0.220868 0.089 Uiso 1 1 calc R U . . .
H1C H 1.377252 0.425418 -0.214593 0.089 Uiso 1 1 calc R U . . .

loop_
_atom_site_aniso_label
_atom_site_aniso_U_11
_atom_site_aniso_U_22
_atom_site_aniso_U_33
_atom_site_aniso_U_23
_atom_site_aniso_U_13
_atom_site_aniso_U_12
Cu1 0.0148(2) 0.0710(3) 0.0165(2) 0.00119(15) -0.00034(11) -0.00086(15)
O1 0.0199(10) 0.0771(15) 0.0165(9) 0.0033(9) 0.0007(8) 0.0032(9)
O2 0.0163(10) 0.0967(18) 0.0196(10) 0.0016(10) 0.0002(8) -0.0013(10)
O3 0.0171(9) 0.112(2) 0.0260(11) 0.0018(12) 0.0032(9) -0.0020(11)
N1 0.0159(11) 0.0502(14) 0.0205(10) 0.0006(9) 0.0000(9) -0.0011(10)
O5 0.0162(10) 0.169(3) 0.0187(10) 0.0018(14) -0.0025(8) -0.0065(13)
O4 0.0367(13) 0.105(2) 0.0250(11) -0.0028(12) 0.0134(10) -0.0011(13)
C6 0.0228(13) 0.0432(15) 0.0200(12) -0.0013(10) -0.0004(10) -0.0031(11)
C7 0.0228(13) 0.0509(18) 0.0242(13) -0.0001(12) 0.0009(11) -0.0016(12)
C8 0.0199(13) 0.0480(17) 0.0225(13) 0.0030(11) -0.0034(10) -0.0012(11)
C10 0.0193(13) 0.0618(19) 0.0230(13) -0.0022(12) 0.0019(10) -0.0016(12)
C5 0.0254(14) 0.0444(16) 0.0195(13) 0.0003(11) 0.0018(10) 0.0004(12)
C3 0.0434(18) 0.065(2) 0.0187(13) 0.0000(13) 0.0047(13) -0.0027(16)
C2 0.0315(16) 0.0552(19) 0.0232(13) -0.0053(12) 0.0072(12) -0.0046(13)
C9 0.0151(12) 0.064(2) 0.0241(14) 0.0023(12) -0.0006(11) -0.0013(13)
C4 0.0307(15) 0.066(2) 0.0205(13) 0.0017(13) -0.0037(12) 0.0043(14)
C1 0.057(2) 0.091(3) 0.0285(17) -0.0001(16) 0.0193(17) -0.002(2)

loop_
_atom_type_symbol
_atom_type_description
_atom_type_scat_dispersion_real
_atom_type_scat_dispersion_imag
_atom_type_scat_source
C C 0.0033 0.0016 'International Tables Vol C Tables 4.2.6.8 and 6.1.1.4'
H H 0.0000 0.0000 'International Tables Vol C Tables 4.2.6.8 and 6.1.1.4'
Cu Cu 0.3201 1.2651 'International Tables Vol C Tables 4.2.6.8 and 6.1.1.4'
N N 0.0061 0.0033 'International Tables Vol C Tables 4.2.6.8 and 6.1.1.4'
O O 0.0106 0.0060 'International Tables Vol C Tables 4.2.6.8 and 6.1.1.4'

loop_
_geom_angle_atom_site_label_1
_geom_angle_atom_site_label_2
_geom_angle_atom_site_label_3
_geom_angle
_geom_angle_site_symmetry_1
_geom_angle_site_symmetry_3
_geom_angle_publ_flag
O1 Cu1 N1 95.62(9) . . ?
O1 Cu1 O2 176.21(10) . . ?
N1 Cu1 O2 84.01(10) . . ?
O1 Cu1 O5 93.52(10) . . ?
N1 Cu1 O5 169.80(10) . . ?
O2 Cu1 O5 87.16(10) . . ?
C6 O1 Cu1 125.54(19) . . ?
C10 O2 Cu1 116.61(18) . . ?
C8 N1 C9 120.8(2) . . ?
C8 N1 Cu1 125.2(2) . . ?
C9 N1 Cu1 113.92(17) . . ?
Cu1 O5 H5D 130.6 . . ?
Cu1 O5 H5E 116.6 . . ?
H5D O5 H5E 110.7 . . ?
C2 O4 C1 118.3(3) . . ?
O1 C6 C7 117.8(3) . . ?
O1 C6 C5 124.7(3) . . ?
C7 C6 C5 117.5(2) . . ?
C2 C7 C6 122.0(3) . . ?
C2 C7 H7A 119.0 . . ?
C6 C7 H7A 119.0 . . ?
N1 C8 C5 124.7(3) . . ?
N1 C8 H8A 117.6 . . ?
C5 C8 H8A 117.6 . . ?
O3 C10 O2 122.9(3) . . ?
O3 C10 C9 120.1(3) . . ?
O2 C10 C9 117.0(2) . . ?
C4 C5 C6 118.9(3) . . ?
C4 C5 C8 117.4(3) . . ?
C6 C5 C8 123.7(2) . . ?
C4 C3 C2 117.7(3) . . ?
C4 C3 H3A 121.2 . . ?
C2 C3 H3A 121.2 . . ?
O4 C2 C7 114.5(3) . . ?
O4 C2 C3 124.8(3) . . ?
C7 C2 C3 120.8(3) . . ?
N1 C9 C10 108.4(2) . . ?
N1 C9 H9A 110.0 . . ?
C10 C9 H9A 110.0 . . ?
N1 C9 H9B 110.0 . . ?
C10 C9 H9B 110.0 . . ?
H9A C9 H9B 108.4 . . ?
C3 C4 C5 123.1(3) . . ?
C3 C4 H4A 118.4 . . ?
C5 C4 H4A 118.4 . . ?
O4 C1 H1A 109.5 . . ?
O4 C1 H1B 109.5 . . ?
H1A C1 H1B 109.5 . . ?
O4 C1 H1C 109.5 . . ?
H1A C1 H1C 109.5 . . ?
H1B C1 H1C 109.5 . . ?

loop_
_geom_bond_atom_site_label_1
_geom_bond_atom_site_label_2
_geom_bond_distance
_geom_bond_site_symmetry_2
_geom_bond_publ_flag
Cu1 O1 1.883(2) . ?
Cu1 N1 1.921(2) . ?
Cu1 O2 1.931(2) . ?
Cu1 O5 1.933(2) . ?
O1 C6 1.312(3) . ?
O2 C10 1.269(4) . ?
O3 C10 1.227(4) . ?
N1 C8 1.286(3) . ?
N1 C9 1.466(3) . ?
O5 H5D 0.8428 . ?
O5 H5E 0.8474 . ?
O4 C2 1.367(4) . ?
O4 C1 1.434(4) . ?
C6 C7 1.401(4) . ?
C6 C5 1.425(4) . ?
C7 C2 1.384(4) . ?
C7 H7A 0.9300 . ?
C8 C5 1.435(4) . ?
C8 H8A 0.9300 . ?
C10 C9 1.526(4) . ?
C5 C4 1.405(4) . ?
C3 C4 1.373(5) . ?
C3 C2 1.404(5) . ?
C3 H3A 0.9300 . ?
C9 H9A 0.9700 . ?
C9 H9B 0.9700 . ?
C4 H4A 0.9300 . ?
C1 H1A 0.9600 . ?
C1 H1B 0.9600 . ?
C1 H1C 0.9600 . ?

loop_
_geom_hbond_atom_site_label_D
_geom_hbond_atom_site_label_H
_geom_hbond_atom_site_label_A
_geom_hbond_distance_DH
_geom_hbond_distance_HA
_geom_hbond_distance_DA
_geom_hbond_angle_DHA
_geom_hbond_site_symmetry_A
_geom_hbond_publ_flag
O5 H5E O3 0.85 1.96 2.803(3) 178.3 6_656 yes
O5 H5E O2 0.85 2.54 3.095(3) 124.1 6_656 yes
O5 H5D O3 0.84 1.84 2.672(3) 170.1 1_655 yes
O5 H5D O3 0.84 1.84 2.672(3) 170.1 1_655 yes
O5 H5E O2 0.85 2.54 3.095(3) 124.1 6_656 yes
O5 H5E O3 0.85 1.96 2.803(3) 178.3 6_656 yes
O5 H5D O3 0.84 1.84 2.672(3) 170.1 1_655 yes
O5 H5E O2 0.85 2.54 3.095(3) 124.1 6_656 yes
O5 H5E O3 0.85 1.96 2.803(3) 178.3 6_656 yes
